data_7017584
loop_
_publ_author_name
'Ma, Lu-Fang'
'Zhao, Jun-Wei'
'Han, Min-Le'
'Wang, Li-Ya'
'Du, Miao'

_publ_section_title
;
 Two novel 3-D coordination polymers with 5-methoxyisophthalate and
 flexible N-donor co-ligands showing pentanuclear or alternate
 mono/binuclear Cu(ii) units.
;
_journal_issue 7
_journal_name_full 'Dalton transactions (Cambridge, England : 2003)'
_journal_page_first 2078
_journal_page_last 2083
_journal_paper_doi 10.1039/c1dt11206f
_journal_volume 41
_journal_year 2012
_chemical_formula_sum 'C50 H52 Cu4 N12 O24'
_chemical_formula_weight 1459.20
_chemical_name_systematic
;

?

;
_space_group_IT_number 2
_symmetry_cell_setting triclinic
_symmetry_space_group_name_Hall '-P 1'
_symmetry_space_group_name_H-M 'P -1'
_atom_sites_solution_hydrogens geom
_atom_sites_solution_primary direct
_atom_sites_solution_secondary difmap
_audit_creation_method SHELXL-97
_cell_angle_alpha 90.1150(10)
_cell_angle_beta 95.4550(10)
_cell_angle_gamma 106.6550(10)
_cell_formula_units_Z 1
_cell_length_a 8.1110(9)
_cell_length_b 12.4063(14)
_cell_length_c 16.3568(18)
_cell_measurement_reflns_used 5859
_cell_measurement_temperature 296(2)
_cell_measurement_theta_max 28.05
_cell_measurement_theta_min 2.50
_cell_volume 1569.0(3)
_computing_cell_refinement 'Bruker SMART'
_computing_data_collection 'Bruker SMART'
_computing_data_reduction 'Bruker SAINT'
_computing_molecular_graphics 'Bruker SHELXTL'
_computing_publication_material 'Bruker SHELXTL'
_computing_structure_refinement 'SHELXL-97 (Sheldrick, 1997)'
_computing_structure_solution 'SHELXS-97 (Sheldrick, 1990)'
_diffrn_ambient_temperature 296(2)
_diffrn_measured_fraction_theta_full 0.993
_diffrn_measured_fraction_theta_max 0.993
_diffrn_measurement_device_type 'CCD area detector'
_diffrn_measurement_method 'phi and omega scans'
_diffrn_radiation_monochromator graphite
_diffrn_radiation_source 'fine-focus sealed tube'
_diffrn_radiation_type MoK\a
_diffrn_radiation_wavelength 0.71073
_diffrn_reflns_av_R_equivalents 0.0164
_diffrn_reflns_av_sigmaI/netI 0.0249
_diffrn_reflns_limit_h_max 9
_diffrn_reflns_limit_h_min -9
_diffrn_reflns_limit_k_max 14
_diffrn_reflns_limit_k_min -14
_diffrn_reflns_limit_l_max 19
_diffrn_reflns_limit_l_min -19
_diffrn_reflns_number 12025
_diffrn_reflns_theta_full 25.49
_diffrn_reflns_theta_max 25.49
_diffrn_reflns_theta_min 2.63
_diffrn_standards_decay_% 0
_diffrn_standards_interval_count 0
_diffrn_standards_interval_time 0
_diffrn_standards_number 0
_exptl_absorpt_coefficient_mu 1.424
_exptl_absorpt_correction_T_max 0.7542
_exptl_absorpt_correction_T_min 0.6066
_exptl_absorpt_correction_type multi-scan
_exptl_absorpt_process_details sadabs
_exptl_crystal_colour blue
_exptl_crystal_density_diffrn 1.544
_exptl_crystal_density_method 'not measured'
_exptl_crystal_description block
_exptl_crystal_F_000 744
_exptl_crystal_size_max 0.39
_exptl_crystal_size_mid 0.23
_exptl_crystal_size_min 0.21
_refine_diff_density_max 1.318
_refine_diff_density_min -0.671
_refine_diff_density_rms 0.088
_refine_ls_extinction_method none
_refine_ls_goodness_of_fit_ref 1.086
_refine_ls_hydrogen_treatment constr
_refine_ls_matrix_type full
_refine_ls_number_parameters 420
_refine_ls_number_reflns 5794
_refine_ls_number_restraints 33
_refine_ls_restrained_S_all 1.120
_refine_ls_R_factor_all 0.0513
_refine_ls_R_factor_gt 0.0447
_refine_ls_shift/su_max 0.001
_refine_ls_shift/su_mean 0.000
_refine_ls_structure_factor_coef Fsqd
_refine_ls_weighting_details 'calc w=1/[\s^2^(Fo^2^)+(0.0799P)^2^+1.9419P] where P=(Fo^2^+2Fc^2^)/3'
_refine_ls_weighting_scheme calc
_refine_ls_wR_factor_gt 0.1324
_refine_ls_wR_factor_ref 0.1376
_reflns_number_gt 4981
_reflns_number_total 5794
_reflns_threshold_expression >2sigma(I)
_cod_data_source_file c1dt11206f.txt
_cod_data_source_block 2
_cod_depositor_comments
;
The following automatic conversions were performed:

'_symmetry_cell_setting' value 'Triclinic' changed to 'triclinic'
according to /home/saulius/struct/CIF-dictionaries/cif_core.dic
dictionary named 'cif_core.dic' version 2.4.1 from 2010-06-29.

Automatic conversion script
Id: cif_fix_values 1715 2011-07-08 13:25:40Z adriana 
;
_cod_original_sg_symbol_H-M P-1
_cod_database_code 7017584

loop_
_symmetry_equiv_pos_as_xyz
'x, y, z'
'-x, -y, -z'

loop_
_atom_site_label
_atom_site_type_symbol
_atom_site_fract_x
_atom_site_fract_y
_atom_site_fract_z
_atom_site_U_iso_or_equiv
_atom_site_adp_type
_atom_site_occupancy
_atom_site_symmetry_multiplicity
_atom_site_calc_flag
_atom_site_refinement_flags
Cu1 Cu 0.38306(5) 0.50842(3) 1.04886(2) 0.02148(14) Uani 1 1 d .
Cu2 Cu 0.0000 0.0000 0.5000 0.03615(19) Uani 1 2 d S
Cu3 Cu 0.5000 1.0000 0.5000 0.0387(2) Uani 1 2 d S
O1 O 0.2172(3) 0.3864(2) 0.97967(15) 0.0309(5) Uani 1 1 d .
O2 O 0.4158(3) 0.3761(2) 0.89618(16) 0.0359(6) Uani 1 1 d .
O3 O 0.2532(4) 0.1584(3) 0.63881(19) 0.0582(9) Uani 1 1 d .
O4 O -0.0061(4) 0.0311(2) 0.61763(15) 0.0399(7) Uani 1 1 d .
O5 O -0.3308(5) 0.0999(4) 0.8410(3) 0.0840(14) Uani 1 1 d .
O6 O 0.3460(3) 0.6217(2) 0.96835(15) 0.0306(5) Uani 1 1 d .
O7 O 0.5446(3) 0.6077(2) 0.88620(16) 0.0365(6) Uani 1 1 d .
O8 O 0.5984(5) 0.8204(3) 0.62881(19) 0.0578(9) Uani 1 1 d .
O9 O 0.4582(4) 0.9507(3) 0.61001(17) 0.0494(8) Uani 1 1 d .
O10 O 0.0717(7) 0.9020(4) 0.8276(3) 0.104(2) Uani 1 1 d .
O11 O 0.6722(4) 0.9211(3) 0.49474(17) 0.0472(7) Uani 1 1 d .
H1W H 0.6650 0.8764 0.5321 0.071 Uiso 1 1 d R
H2W H 0.6565 0.8887 0.4488 0.071 Uiso 1 1 d R
O12 O 0.529(3) 0.5953(9) 0.5716(13) 0.225(11) Uani 0.50 1 d P
H3W H 0.5620 0.6567 0.5981 0.337 Uiso 0.50 1 d PR
H4W H 0.4870 0.5244 0.5750 0.337 Uiso 0.50 1 d PR
O13 O 0.407(4) 0.3804(11) 0.5963(16) 0.37(2) Uani 0.50 1 d P
H5W H 0.4232 0.3915 0.5461 0.548 Uiso 0.50 1 d PR
H6W H 0.3591 0.3149 0.6128 0.548 Uiso 0.50 1 d PR
N1 N 0.2068(4) 0.5319(3) 1.13106(19) 0.0330(7) Uani 1 1 d .
N2 N 0.0765(5) 0.5577(3) 1.2358(2) 0.0454(9) Uani 1 1 d .
N3 N -0.0505(6) 0.5022(4) 1.1811(3) 0.0614(11) Uani 1 1 d .
N4 N -0.0455(10) 0.2997(4) 1.4150(3) 0.102(2) Uani 1 1 d .
N5 N -0.1296(10) 0.2972(4) 1.4822(3) 0.099(2) Uani 1 1 d .
N6 N -0.0324(5) 0.1482(3) 1.4741(2) 0.0439(8) Uani 1 1 d .
C1 C 0.1319(5) 0.2588(3) 0.8638(2) 0.0268(7) Uani 1 1 d .
C2 C 0.1798(5) 0.2208(3) 0.7923(2) 0.0299(7) Uani 1 1 d .
H2 H 0.2937 0.2464 0.7798 0.036 Uiso 1 1 calc R
C3 C 0.0566(5) 0.1442(3) 0.7396(2) 0.0310(8) Uani 1 1 d .
C4 C -0.1118(5) 0.1050(3) 0.7582(2) 0.0389(9) Uani 1 1 d .
H4 H -0.1933 0.0529 0.7231 0.047 Uiso 1 1 calc R
C5 C -0.1601(5) 0.1434(4) 0.8298(3) 0.0437(10) Uani 1 1 d .
C6 C -0.0395(5) 0.2207(3) 0.8825(2) 0.0342(8) Uani 1 1 d .
H6 H -0.0722 0.2470 0.9299 0.041 Uiso 1 1 calc R
C7 C 0.2648(4) 0.3473(3) 0.9178(2) 0.0260(7) Uani 1 1 d .
C8 C 0.1065(6) 0.1083(3) 0.6597(2) 0.0355(9) Uani 1 1 d .
C9 C -0.3988(8) 0.1344(6) 0.9077(4) 0.087(2) Uani 1 1 d .
H9A H -0.3497 0.1101 0.9575 0.130 Uiso 1 1 calc R
H9B H -0.5221 0.1019 0.9023 0.130 Uiso 1 1 calc R
H9C H -0.3718 0.2150 0.9093 0.130 Uiso 1 1 calc R
C10 C 0.3835(5) 0.7352(3) 0.8516(2) 0.0299(7) Uani 1 1 d .
C11 C 0.4664(5) 0.7668(3) 0.7817(2) 0.0334(8) Uani 1 1 d .
H11A H 0.5532 0.7360 0.7691 0.040 Uiso 1 1 calc R
C12 C 0.4197(5) 0.8452(3) 0.7298(2) 0.0367(9) Uani 1 1 d .
C13 C 0.2923(6) 0.8911(4) 0.7490(3) 0.0496(11) Uani 1 1 d .
H13 H 0.2657 0.9462 0.7163 0.060 Uiso 1 1 calc R
C14 C 0.2025(7) 0.8555(4) 0.8175(3) 0.0555(13) Uani 1 1 d .
C15 C 0.2510(6) 0.7799(4) 0.8694(2) 0.0426(10) Uani 1 1 d .
H15 H 0.1951 0.7587 0.9164 0.051 Uiso 1 1 calc R
C16 C 0.4280(4) 0.6481(3) 0.9064(2) 0.0271(7) Uani 1 1 d .
C17 C 0.5008(5) 0.8738(3) 0.6505(2) 0.0385(9) Uani 1 1 d .
C18 C -0.0373(10) 0.8622(8) 0.8899(5) 0.115(3) Uani 1 1 d .
H18A H -0.0718 0.7814 0.8885 0.173 Uiso 1 1 calc R
H18B H -0.1380 0.8883 0.8813 0.173 Uiso 1 1 calc R
H18C H 0.0237 0.8898 0.9425 0.173 Uiso 1 1 calc R
C19 C 0.2358(7) 0.5753(4) 1.2055(3) 0.0513(11) Uani 1 1 d .
H19 H 0.3432 0.6113 1.2332 0.062 Uiso 1 1 calc R
C20 C 0.0305(6) 0.4891(4) 1.1203(3) 0.0489(11) Uani 1 1 d .
H20 H -0.0270 0.4527 1.0716 0.059 Uiso 1 1 calc R
C21 C 0.0424(11) 0.5840(5) 1.3176(4) 0.0881(19) Uani 1 1 d U
H21A H -0.0691 0.5988 1.3150 0.106 Uiso 1 1 calc R
H21B H 0.1300 0.6515 1.3392 0.106 Uiso 1 1 calc R
C22 C 0.0428(14) 0.4827(6) 1.3777(4) 0.117(2) Uani 1 1 d U
H22A H 0.1594 0.4761 1.3865 0.141 Uiso 1 1 calc R
H22B H 0.0098 0.5004 1.4304 0.141 Uiso 1 1 calc R
C23 C -0.0628(15) 0.3847(7) 1.3495(5) 0.125(3) Uani 1 1 d U
H23A H -0.0301 0.3635 1.2977 0.150 Uiso 1 1 calc R
H23B H -0.1810 0.3884 1.3413 0.150 Uiso 1 1 calc R
C24 C -0.1209(8) 0.2041(4) 1.5157(3) 0.0640(15) Uani 1 1 d .
H24 H -0.1706 0.1782 1.5635 0.077 Uiso 1 1 calc R
C25 C 0.0146(8) 0.2107(4) 1.4116(3) 0.0629(15) Uani 1 1 d .
H25 H 0.0793 0.1956 1.3713 0.075 Uiso 1 1 calc R

loop_
_atom_site_aniso_label
_atom_site_aniso_U_11
_atom_site_aniso_U_22
_atom_site_aniso_U_33
_atom_site_aniso_U_23
_atom_site_aniso_U_13
_atom_site_aniso_U_12
Cu1 0.0252(2) 0.0270(2) 0.0136(2) 0.00321(15) 0.00279(15) 0.00941(16)
Cu2 0.0684(5) 0.0264(3) 0.0164(3) -0.0011(2) 0.0010(3) 0.0191(3)
Cu3 0.0499(4) 0.0485(4) 0.0241(3) 0.0196(3) 0.0124(3) 0.0215(3)
O1 0.0368(13) 0.0315(13) 0.0227(12) -0.0052(10) 0.0015(10) 0.0077(11)
O2 0.0334(14) 0.0431(15) 0.0293(14) -0.0096(11) -0.0009(11) 0.0092(11)
O3 0.062(2) 0.072(2) 0.0381(17) -0.0129(16) 0.0176(15) 0.0119(17)
O4 0.0709(19) 0.0309(14) 0.0172(12) -0.0026(10) 0.0041(12) 0.0136(13)
O5 0.0462(19) 0.102(3) 0.081(3) -0.047(2) 0.0286(18) -0.0221(19)
O6 0.0387(14) 0.0325(13) 0.0227(12) 0.0115(10) 0.0059(10) 0.0129(11)
O7 0.0413(15) 0.0483(16) 0.0262(13) 0.0170(11) 0.0091(11) 0.0208(13)
O8 0.075(2) 0.076(2) 0.0436(18) 0.0347(17) 0.0313(16) 0.0466(19)
O9 0.072(2) 0.0586(19) 0.0310(15) 0.0276(14) 0.0209(14) 0.0342(16)
O10 0.140(4) 0.137(4) 0.099(3) 0.086(3) 0.083(3) 0.119(4)
O11 0.0646(19) 0.0583(19) 0.0294(15) 0.0188(13) 0.0169(13) 0.0306(16)
O12 0.31(2) 0.052(6) 0.34(3) 0.002(10) 0.21(2) 0.041(10)
O13 0.64(5) 0.061(8) 0.33(3) -0.029(12) 0.35(3) -0.093(16)
N1 0.0353(16) 0.0425(18) 0.0265(16) 0.0051(13) 0.0115(13) 0.0170(14)
N2 0.082(3) 0.0354(18) 0.0313(18) 0.0105(14) 0.0324(18) 0.0279(18)
N3 0.058(3) 0.074(3) 0.060(3) 0.011(2) 0.021(2) 0.026(2)
N4 0.219(7) 0.060(3) 0.062(3) 0.034(2) 0.057(4) 0.082(4)
N5 0.203(7) 0.070(3) 0.061(3) 0.022(3) 0.049(4) 0.089(4)
N6 0.078(3) 0.0343(18) 0.0242(17) 0.0029(13) 0.0066(16) 0.0230(17)
C1 0.0354(18) 0.0257(17) 0.0197(16) -0.0024(13) -0.0014(13) 0.0106(14)
C2 0.0346(19) 0.0314(18) 0.0247(18) 0.0000(14) 0.0029(14) 0.0111(15)
C3 0.047(2) 0.0260(17) 0.0211(17) -0.0021(14) 0.0019(15) 0.0125(15)
C4 0.042(2) 0.036(2) 0.031(2) -0.0101(16) 0.0008(16) 0.0016(17)
C5 0.041(2) 0.044(2) 0.040(2) -0.0093(18) 0.0113(18) -0.0007(18)
C6 0.040(2) 0.0320(19) 0.0280(19) -0.0041(15) 0.0094(15) 0.0051(16)
C7 0.0321(18) 0.0274(17) 0.0202(17) 0.0022(13) -0.0010(13) 0.0123(14)
C8 0.055(2) 0.035(2) 0.0207(18) -0.0004(15) 0.0022(16) 0.0200(18)
C9 0.056(3) 0.100(5) 0.091(5) -0.034(4) 0.034(3) -0.006(3)
C10 0.0359(19) 0.0332(18) 0.0216(17) 0.0076(14) 0.0022(14) 0.0117(15)
C11 0.037(2) 0.039(2) 0.0277(19) 0.0126(16) 0.0063(15) 0.0161(16)
C12 0.044(2) 0.042(2) 0.0279(19) 0.0156(16) 0.0096(16) 0.0170(18)
C13 0.071(3) 0.057(3) 0.037(2) 0.030(2) 0.021(2) 0.040(2)
C14 0.078(3) 0.064(3) 0.047(3) 0.030(2) 0.029(2) 0.048(3)
C15 0.061(3) 0.047(2) 0.030(2) 0.0194(18) 0.0189(18) 0.028(2)
C16 0.0314(18) 0.0291(17) 0.0194(17) 0.0066(14) -0.0002(13) 0.0076(14)
C17 0.047(2) 0.045(2) 0.0262(19) 0.0170(17) 0.0096(16) 0.0153(18)
C18 0.125(6) 0.158(7) 0.119(6) 0.079(6) 0.080(5) 0.108(6)
C19 0.074(3) 0.050(3) 0.032(2) 0.0029(19) 0.011(2) 0.018(2)
C20 0.041(2) 0.055(3) 0.058(3) 0.018(2) 0.018(2) 0.021(2)
C21 0.163(5) 0.056(3) 0.061(3) 0.009(2) 0.067(3) 0.039(3)
C22 0.196(6) 0.088(4) 0.058(3) 0.002(3) 0.061(4) 0.011(4)
C23 0.192(7) 0.080(4) 0.099(5) 0.020(4) 0.048(5) 0.022(4)
C24 0.123(5) 0.056(3) 0.033(2) 0.009(2) 0.018(3) 0.054(3)
C25 0.118(5) 0.043(3) 0.039(3) 0.013(2) 0.024(3) 0.036(3)

loop_
_atom_type_symbol
_atom_type_description
_atom_type_scat_dispersion_real
_atom_type_scat_dispersion_imag
_atom_type_scat_source
C C 0.0033 0.0016 'International Tables Vol C Tables 4.2.6.8 and 6.1.1.4'
H H 0.0000 0.0000 'International Tables Vol C Tables 4.2.6.8 and 6.1.1.4'
N N 0.0061 0.0033 'International Tables Vol C Tables 4.2.6.8 and 6.1.1.4'
O O 0.0106 0.0060 'International Tables Vol C Tables 4.2.6.8 and 6.1.1.4'
Cu Cu 0.3201 1.2651 'International Tables Vol C Tables 4.2.6.8 and 6.1.1.4'

loop_
_geom_angle_atom_site_label_1
_geom_angle_atom_site_label_2
_geom_angle_atom_site_label_3
_geom_angle
_geom_angle_site_symmetry_1
_geom_angle_site_symmetry_3
O2 Cu1 O1 168.07(10) 2_667 .
O2 Cu1 O7 89.03(12) 2_667 2_667
O1 Cu1 O7 88.72(11) . 2_667
O2 Cu1 O6 89.46(11) 2_667 .
O1 Cu1 O6 90.35(11) . .
O7 Cu1 O6 168.17(10) 2_667 .
O2 Cu1 N1 94.73(12) 2_667 .
O1 Cu1 N1 97.14(12) . .
O7 Cu1 N1 95.40(11) 2_667 .
O6 Cu1 N1 96.42(11) . .
O2 Cu1 Cu1 81.54(8) 2_667 2_667
O1 Cu1 Cu1 86.60(7) . 2_667
O7 Cu1 Cu1 85.31(8) 2_667 2_667
O6 Cu1 Cu1 82.86(7) . 2_667
N1 Cu1 Cu1 176.20(9) . 2_667
O4 Cu2 O4 180.0 . 2_556
O4 Cu2 N6 90.05(12) . 2_557
O4 Cu2 N6 89.95(12) 2_556 2_557
O4 Cu2 N6 89.95(12) . 1_554
O4 Cu2 N6 90.05(12) 2_556 1_554
N6 Cu2 N6 180.000(1) 2_557 1_554
O11 Cu3 O11 180.00(17) . 2_676
O11 Cu3 O9 91.79(12) . .
O11 Cu3 O9 88.21(12) 2_676 .
O11 Cu3 O9 88.21(12) . 2_676
O11 Cu3 O9 91.79(12) 2_676 2_676
O9 Cu3 O9 180.000(1) . 2_676
C7 O1 Cu1 120.1(2) . .
C7 O2 Cu1 126.4(2) . 2_667
C8 O4 Cu2 124.0(3) . .
C5 O5 C9 120.9(4) . .
C16 O6 Cu1 124.3(2) . .
C16 O7 Cu1 122.1(2) . 2_667
C17 O8 O12 131.1(5) . .
C17 O9 Cu3 130.5(3) . .
C14 O10 C18 118.9(4) . .
Cu3 O11 H1W 109.7 . .
Cu3 O11 H2W 108.2 . .
H1W O11 H2W 111.7 . .
O13 O12 O8 149.2(8) . .
O13 O12 H3W 139.8 . .
C19 N1 C20 103.2(4) . .
C19 N1 Cu1 130.2(3) . .
C20 N1 Cu1 126.1(3) . .
N3 N2 C19 110.9(3) . .
N3 N2 C21 121.0(5) . .
C19 N2 C21 127.8(5) . .
C20 N3 N2 102.4(4) . .
C25 N4 N5 110.3(4) . .
C25 N4 C23 130.4(6) . .
N5 N4 C23 118.1(6) . .
C24 N5 N4 103.1(4) . .
C25 N6 C24 104.5(4) . .
C25 N6 Cu2 128.7(3) . 1_556
C24 N6 Cu2 126.6(3) . 1_556
C2 C1 C6 120.2(3) . .
C2 C1 C7 119.0(3) . .
C6 C1 C7 120.7(3) . .
C1 C2 C3 119.7(3) . .
C1 C2 H2 120.2 . .
C3 C2 H2 120.2 . .
C4 C3 C2 120.4(3) . .
C4 C3 C8 119.9(3) . .
C2 C3 C8 119.6(3) . .
C3 C4 C5 119.9(3) . .
C3 C4 H4 120.1 . .
C5 C4 H4 120.1 . .
O5 C5 C6 125.0(4) . .
O5 C5 C4 114.5(4) . .
C6 C5 C4 120.4(4) . .
C5 C6 C1 119.3(3) . .
C5 C6 H6 120.3 . .
C1 C6 H6 120.3 . .
O2 C7 O1 125.4(3) . .
O2 C7 C1 116.2(3) . .
O1 C7 C1 118.5(3) . .
O3 C8 O4 124.9(4) . .
O3 C8 C3 118.2(3) . .
O4 C8 C3 116.8(4) . .
O5 C9 H9A 109.5 . .
O5 C9 H9B 109.5 . .
H9A C9 H9B 109.5 . .
O5 C9 H9C 109.5 . .
H9A C9 H9C 109.5 . .
H9B C9 H9C 109.5 . .
C11 C10 C15 119.8(3) . .
C11 C10 C16 120.6(3) . .
C15 C10 C16 119.6(3) . .
C10 C11 C12 120.0(3) . .
C10 C11 H11A 120.0 . .
C12 C11 H11A 120.0 . .
C13 C12 C11 119.8(3) . .
C13 C12 C17 119.9(3) . .
C11 C12 C17 120.2(3) . .
C12 C13 C14 120.4(4) . .
C12 C13 H13 119.8 . .
C14 C13 H13 119.8 . .
O10 C14 C15 125.2(4) . .
O10 C14 C13 115.1(4) . .
C15 C14 C13 119.6(4) . .
C14 C15 C10 120.3(4) . .
C14 C15 H15 119.9 . .
C10 C15 H15 119.9 . .
O6 C16 O7 125.4(3) . .
O6 C16 C10 117.5(3) . .
O7 C16 C10 117.1(3) . .
O8 C17 O9 125.3(4) . .
O8 C17 C12 119.0(3) . .
O9 C17 C12 115.7(4) . .
O10 C18 H18A 109.5 . .
O10 C18 H18B 109.5 . .
H18A C18 H18B 109.5 . .
O10 C18 H18C 109.5 . .
H18A C18 H18C 109.5 . .
H18B C18 H18C 109.5 . .
N1 C19 N2 107.2(4) . .
N1 C19 H19 126.4 . .
N2 C19 H19 126.4 . .
N3 C20 N1 116.2(5) . .
N3 C20 H20 121.9 . .
N1 C20 H20 121.9 . .
N2 C21 C22 111.1(5) . .
N2 C21 H21A 109.4 . .
C22 C21 H21A 109.4 . .
N2 C21 H21B 109.4 . .
C22 C21 H21B 109.4 . .
H21A C21 H21B 108.0 . .
C23 C22 C21 113.6(8) . .
C23 C22 H22A 108.8 . .
C21 C22 H22A 108.8 . .
C23 C22 H22B 108.8 . .
C21 C22 H22B 108.8 . .
H22A C22 H22B 107.7 . .
C22 C23 N4 105.9(8) . .
C22 C23 H23A 110.6 . .
N4 C23 H23A 110.6 . .
C22 C23 H23B 110.6 . .
N4 C23 H23B 110.6 . .
H23A C23 H23B 108.7 . .
N5 C24 N6 113.4(5) . .
N5 C24 H24 123.3 . .
N6 C24 H24 123.3 . .
N6 C25 N4 108.6(5) . .
N6 C25 H25 125.7 . .
N4 C25 H25 125.7 . .

loop_
_geom_bond_atom_site_label_1
_geom_bond_atom_site_label_2
_geom_bond_distance
_geom_bond_site_symmetry_2
Cu1 O2 1.975(3) 2_667
Cu1 O1 1.980(2) .
Cu1 O7 1.980(3) 2_667
Cu1 O6 1.993(2) .
Cu1 N1 2.131(3) .
Cu1 Cu1 2.6456(8) 2_667
Cu2 O4 1.970(2) .
Cu2 O4 1.970(2) 2_556
Cu2 N6 1.972(3) 2_557
Cu2 N6 1.972(3) 1_554
Cu3 O11 1.930(3) .
Cu3 O11 1.930(3) 2_676
Cu3 O9 1.931(3) .
Cu3 O9 1.931(3) 2_676
O1 C7 1.260(4) .
O2 C7 1.259(4) .
O2 Cu1 1.975(3) 2_667
O3 C8 1.254(5) .
O4 C8 1.266(5) .
O5 C5 1.365(5) .
O5 C9 1.387(6) .
O6 C16 1.258(4) .
O7 C16 1.259(4) .
O7 Cu1 1.980(2) 2_667
O8 C17 1.243(5) .
O8 O12 2.825(12) .
O9 C17 1.271(5) .
O10 C14 1.367(6) .
O10 C18 1.410(7) .
O11 H1W 0.8200 .
O11 H2W 0.8329 .
O12 O13 2.611(17) .
O12 H3W 0.8373 .
O12 H4W 0.8504 .
O13 H5W 0.8506 .
O13 H6W 0.8502 .
N1 C19 1.304(5) .
N1 C20 1.369(5) .
N2 N3 1.324(6) .
N2 C19 1.387(6) .
N2 C21 1.446(6) .
N3 C20 1.276(6) .
N4 C25 1.332(7) .
N4 N5 1.344(7) .
N4 C23 1.528(9) .
N5 C24 1.297(6) .
N6 C25 1.304(6) .
N6 C24 1.354(6) .
N6 Cu2 1.972(3) 1_556
C1 C2 1.389(5) .
C1 C6 1.398(5) .
C1 C7 1.511(5) .
C2 C3 1.390(5) .
C2 H2 0.9300 .
C3 C4 1.377(6) .
C3 C8 1.507(5) .
C4 C5 1.394(6) .
C4 H4 0.9300 .
C5 C6 1.385(6) .
C6 H6 0.9300 .
C9 H9A 0.9600 .
C9 H9B 0.9600 .
C9 H9C 0.9600 .
C10 C11 1.382(5) .
C10 C15 1.396(6) .
C10 C16 1.505(5) .
C11 C12 1.401(5) .
C11 H11A 0.9300 .
C12 C13 1.376(6) .
C12 C17 1.506(5) .
C13 C14 1.397(6) .
C13 H13 0.9300 .
C14 C15 1.380(6) .
C15 H15 0.9300 .
C18 H18A 0.9600 .
C18 H18B 0.9600 .
C18 H18C 0.9600 .
C19 H19 0.9300 .
C20 H20 0.9300 .
C21 C22 1.598(9) .
C21 H21A 0.9700 .
C21 H21B 0.9700 .
C22 C23 1.323(11) .
C22 H22A 0.9700 .
C22 H22B 0.9700 .
C23 H23A 0.9700 .
C23 H23B 0.9700 .
C24 H24 0.9300 .
C25 H25 0.9300 .

loop_
_geom_hbond_atom_site_label_D
_geom_hbond_atom_site_label_H
_geom_hbond_atom_site_label_A
_geom_hbond_distance_DH
_geom_hbond_distance_HA
_geom_hbond_distance_DA
_geom_hbond_angle_DHA
_geom_hbond_site_symmetry_A
O11 H1W O8 0.82 1.80 2.561(4) 154.3 .
O11 H2W O3 0.83 1.84 2.587(4) 149.3 2_666
O12 H3W O8 0.84 2.02 2.825(12) 160.7 .
O12 H4W O13 0.85 1.77 2.611(17) 172.3 .
O13 H5W O12 0.85 2.00 2.85(3) 174.5 2_666
O13 H6W O3 0.85 1.95 2.798(13) 173.8 .

loop_
_geom_torsion_atom_site_label_1
_geom_torsion_atom_site_label_2
_geom_torsion_atom_site_label_3
_geom_torsion_atom_site_label_4
_geom_torsion
_geom_torsion_site_symmetry_1
O2 Cu1 O1 C7 -8.7(7) 2_667
O7 Cu1 O1 C7 -87.9(3) 2_667
O6 Cu1 O1 C7 80.3(3) .
N1 Cu1 O1 C7 176.8(3) .
Cu1 Cu1 O1 C7 -2.6(2) 2_667
N6 Cu2 O4 C8 114.9(3) 2_557
N6 Cu2 O4 C8 -65.1(3) 1_554
O2 Cu1 O6 C16 81.4(3) 2_667
O1 Cu1 O6 C16 -86.7(3) .
O7 Cu1 O6 C16 -1.2(7) 2_667
N1 Cu1 O6 C16 176.1(3) .
Cu1 Cu1 O6 C16 -0.1(3) 2_667
O11 Cu3 O9 C17 -14.7(4) .
O11 Cu3 O9 C17 165.3(4) 2_676
C17 O8 O12 O13 -59(3) .
O2 Cu1 N1 C19 -21.3(4) 2_667
O1 Cu1 N1 C19 157.5(4) .
O7 Cu1 N1 C19 68.2(4) 2_667
O6 Cu1 N1 C19 -111.3(4) .
O2 Cu1 N1 C20 168.4(3) 2_667
O1 Cu1 N1 C20 -12.7(3) .
O7 Cu1 N1 C20 -102.1(3) 2_667
O6 Cu1 N1 C20 78.4(3) .
C19 N2 N3 C20 -1.0(5) .
C21 N2 N3 C20 -175.9(4) .
C25 N4 N5 C24 -1.8(9) .
C23 N4 N5 C24 166.8(7) .
C6 C1 C2 C3 -0.3(5) .
C7 C1 C2 C3 -176.4(3) .
C1 C2 C3 C4 -0.7(6) .
C1 C2 C3 C8 176.3(3) .
C2 C3 C4 C5 0.9(6) .
C8 C3 C4 C5 -176.1(4) .
C9 O5 C5 C6 2.1(9) .
C9 O5 C5 C4 -177.1(6) .
C3 C4 C5 O5 179.1(4) .
C3 C4 C5 C6 -0.2(7) .
O5 C5 C6 C1 -180.0(5) .
C4 C5 C6 C1 -0.8(7) .
C2 C1 C6 C5 1.0(6) .
C7 C1 C6 C5 177.0(4) .
Cu1 O2 C7 O1 -1.4(5) 2_667
Cu1 O2 C7 C1 178.3(2) 2_667
Cu1 O1 C7 O2 3.1(5) .
Cu1 O1 C7 C1 -176.6(2) .
C2 C1 C7 O2 -4.1(5) .
C6 C1 C7 O2 179.8(3) .
C2 C1 C7 O1 175.6(3) .
C6 C1 C7 O1 -0.5(5) .
Cu2 O4 C8 O3 -16.4(6) .
Cu2 O4 C8 C3 161.8(2) .
C4 C3 C8 O3 169.2(4) .
C2 C3 C8 O3 -7.8(5) .
C4 C3 C8 O4 -9.1(5) .
C2 C3 C8 O4 173.9(3) .
C15 C10 C11 C12 1.3(6) .
C16 C10 C11 C12 177.9(4) .
C10 C11 C12 C13 0.5(6) .
C10 C11 C12 C17 -175.7(4) .
C11 C12 C13 C14 -3.6(8) .
C17 C12 C13 C14 172.7(5) .
C18 O10 C14 C15 -7.5(11) .
C18 O10 C14 C13 173.4(7) .
C12 C13 C14 O10 -176.1(5) .
C12 C13 C14 C15 4.8(9) .
O10 C14 C15 C10 178.0(5) .
C13 C14 C15 C10 -3.0(8) .
C11 C10 C15 C14 0.0(7) .
C16 C10 C15 C14 -176.7(4) .
Cu1 O6 C16 O7 -0.2(5) .
Cu1 O6 C16 C10 179.8(2) .
Cu1 O7 C16 O6 0.5(5) 2_667
Cu1 O7 C16 C10 -179.5(2) 2_667
C11 C10 C16 O6 -178.9(3) .
C15 C10 C16 O6 -2.3(5) .
C11 C10 C16 O7 1.1(5) .
C15 C10 C16 O7 177.7(4) .
O12 O8 C17 O9 -107.8(7) .
O12 O8 C17 C12 70.4(8) .
Cu3 O9 C17 O8 8.3(7) .
Cu3 O9 C17 C12 -169.8(3) .
C13 C12 C17 O8 -170.4(4) .
C11 C12 C17 O8 5.8(6) .
C13 C12 C17 O9 7.9(6) .
C11 C12 C17 O9 -175.9(4) .
C20 N1 C19 N2 -0.5(5) .
Cu1 N1 C19 N2 -172.5(3) .
N3 N2 C19 N1 1.0(5) .
C21 N2 C19 N1 175.5(4) .
N2 N3 C20 N1 0.7(5) .
C19 N1 C20 N3 -0.1(5) .
Cu1 N1 C20 N3 172.3(3) .
N3 N2 C21 C22 86.6(8) .
C19 N2 C21 C22 -87.4(7) .
N2 C21 C22 C23 -53.7(11) .
C21 C22 C23 N4 -179.6(6) .
C25 N4 C23 C22 -115.4(10) .
N5 N4 C23 C22 78.7(11) .
N4 N5 C24 N6 1.3(8) .
C25 N6 C24 N5 -0.3(7) .
Cu2 N6 C24 N5 -176.3(5) 1_556
C24 N6 C25 N4 -0.8(7) .
Cu2 N6 C25 N4 175.0(5) 1_556
N5 N4 C25 N6 1.7(9) .
C23 N4 C25 N6 -165.1(8) .
